data_4327176
loop_
_publ_author_name
'Jacquelyn T. Price'
'Melanie Lui'
'Nathan D. Jones'
'Paul J. Ragogna'

_publ_contact_author_address
;Department of Chemistry
University of Western Ontario
1151 Richmond St.
London Ontario
Canada
N6A 3K7
;
_publ_contact_author_email pragogna@uwo.ca
_publ_contact_author_name 'Paul J. Ragogna'
_publ_contact_author_phone 519-661-2111
_publ_section_title
;
 Group 15 Pnictenium Cations Supported by a Conjugated Bithiophene
 Backbone
;
_journal_name_full 'Inorganic Chemistry'
_journal_page_first 12810
_journal_page_last 12817
_journal_paper_doi 10.1021/ic201983n
_journal_volume 50
_journal_year 2011
_chemical_formula_moiety 'C24 H18 As N2 O2 S2, C F3 O3 S'
_chemical_formula_sum 'C25 H18 As F3 N2 O5 S3'
_chemical_formula_weight 654.51
_chemical_name_systematic
; 
 ? 
;
_space_group_IT_number 4
_symmetry_cell_setting monoclinic
_symmetry_space_group_name_Hall 'P 2yb'
_symmetry_space_group_name_H-M 'P 1 21 1'
_atom_sites_solution_hydrogens geom
_atom_sites_solution_primary direct
_atom_sites_solution_secondary difmap
_audit_creation_method SHELXL-97
_cell_angle_alpha 90.00
_cell_angle_beta 111.88(3)
_cell_angle_gamma 90.00
_cell_formula_units_Z 2
_cell_length_a 10.342(2)
_cell_length_b 10.994(2)
_cell_length_c 12.477(3)
_cell_measurement_reflns_used 3165
_cell_measurement_temperature 150(2)
_cell_measurement_theta_max 27.48
_cell_measurement_theta_min 1
_cell_volume 1316.4(5)
_computing_cell_refinement 'Bruker SMART (Bruker, 1997)'
_computing_data_collection 'Bruker SMART (Bruker, 1997)'
_computing_data_reduction 'Bruker SMART (Bruker, 1997)'
_computing_molecular_graphics 'Bruker SHELXTL (Bruker, 1997)'
_computing_publication_material 'Bruker SHELXTL (Bruker, 1997)'
_computing_structure_refinement 'SHELXL-97 (Sheldrick, 1997)'
_computing_structure_solution 'SHELXS-97 (Sheldrick, 1990)'
_diffrn_ambient_temperature 150(2)
_diffrn_measured_fraction_theta_full .999
_diffrn_measured_fraction_theta_max .999
_diffrn_measurement_device_type 'Bruker PLATFORM diffractometer/SMART 1000 CCD area detector'
_diffrn_measurement_method '\w scans'
_diffrn_radiation_monochromator graphite
_diffrn_radiation_source 'fine-focus sealed tube'
_diffrn_radiation_type MoK\a
_diffrn_radiation_wavelength 0.71073
_diffrn_reflns_av_R_equivalents 0.0000
_diffrn_reflns_av_sigmaI/netI 0.0460
_diffrn_reflns_limit_h_max 13
_diffrn_reflns_limit_h_min -13
_diffrn_reflns_limit_k_max 14
_diffrn_reflns_limit_k_min -14
_diffrn_reflns_limit_l_max 16
_diffrn_reflns_limit_l_min -16
_diffrn_reflns_number 5970
_diffrn_reflns_theta_full 27.48
_diffrn_reflns_theta_max 27.48
_diffrn_reflns_theta_min 1.76
_exptl_absorpt_coefficient_mu 1.591
_exptl_absorpt_correction_T_max 0.8080
_exptl_absorpt_correction_T_min 0.6643
_exptl_absorpt_correction_type multi-scan
_exptl_absorpt_process_details 'SADABS (Sheldrick, 1996)'
_exptl_crystal_colour orange
_exptl_crystal_density_diffrn 1.651
_exptl_crystal_description plate
_exptl_crystal_F_000 660
_exptl_crystal_size_max 0.28
_exptl_crystal_size_mid 0.23
_exptl_crystal_size_min 0.14
_refine_diff_density_max .591
_refine_diff_density_min -.750
_refine_diff_density_rms .270
_refine_ls_abs_structure_details 'Flack H D (1983), Acta Cryst. A39, 876-881'
_refine_ls_abs_structure_Flack 0.016(10)
_refine_ls_extinction_coef 0.033(3)
_refine_ls_extinction_expression Fc^*^=kFc[1+0.001xFc^2^\l^3^/sin(2\q)]^-1/4^
_refine_ls_extinction_method SHELXL
_refine_ls_goodness_of_fit_ref 1.062
_refine_ls_hydrogen_treatment constr
_refine_ls_matrix_type full
_refine_ls_number_parameters 355
_refine_ls_number_reflns 5970
_refine_ls_number_restraints 1
_refine_ls_restrained_S_all 1.062
_refine_ls_R_factor_all 0.0729
_refine_ls_R_factor_gt 0.0501
_refine_ls_shift/su_max 0.001
_refine_ls_shift/su_mean 0.000
_refine_ls_structure_factor_coef Fsqd
_refine_ls_weighting_details 'calc w=1/[\s^2^(Fo^2^)+(0.0885P)^2^+0.2305P] where P=(Fo^2^+2Fc^2^)/3'
_refine_ls_weighting_scheme calc
_refine_ls_wR_factor_gt 0.1234
_refine_ls_wR_factor_ref 0.1428
_reflns_number_gt 4783
_reflns_number_total 5970
_reflns_threshold_expression >2sigma(I)
_cod_data_source_file ic201983n_si_001_6.cif
_cod_data_source_block n10050
_cod_original_sg_symbol_H-M 'P 21'
_cod_database_code 4327176

loop_
_symmetry_equiv_pos_as_xyz
'x, y, z'
'-x, y+1/2, -z'

loop_
_atom_site_label
_atom_site_type_symbol
_atom_site_fract_x
_atom_site_fract_y
_atom_site_fract_z
_atom_site_U_iso_or_equiv
_atom_site_adp_type
_atom_site_occupancy
_atom_site_symmetry_multiplicity
_atom_site_calc_flag
_atom_site_refinement_flags
As1 As 0.59366(5) 0.42788(5) 0.54552(4) 0.04682(18) Uani 1 1 d .
S1 S 0.05569(12) 0.05293(12) 0.37330(12) 0.0453(3) Uani 1 1 d .
S2 S 0.16415(14) 0.07039(12) 0.14398(11) 0.0476(3) Uani 1 1 d .
S3 S 0.78664(12) 0.08235(11) 0.67014(10) 0.0397(3) Uani 1 1 d .
F1 F 0.8591(5) 0.2795(4) 0.7961(5) 0.0996(16) Uani 1 1 d .
F2 F 1.0128(6) 0.1442(5) 0.8387(6) 0.160(3) Uani 1 1 d .
F3 F 0.9700(8) 0.2507(6) 0.6891(7) 0.160(3) Uani 1 1 d .
N1 N 0.4490(4) 0.3532(4) 0.5645(3) 0.0386(9) Uani 1 1 d .
O1 O 0.3500(4) 0.4013(5) 0.9703(3) 0.0635(13) Uani 1 1 d .
O2 O 0.8188(3) 0.4178(4) 0.1088(3) 0.0464(8) Uani 1 1 d .
O4 O 0.7371(6) 0.0324(5) 0.7506(4) 0.0869(17) Uani 1 1 d .
O5 O 0.6891(7) 0.1529(6) 0.5834(5) 0.114(2) Uani 1 1 d .
O6 O 0.8646(5) 0.0013(4) 0.6292(4) 0.0635(12) Uani 1 1 d .
C5 C 0.4231(5) 0.3701(4) 0.6706(4) 0.0389(10) Uani 1 1 d .
C22 C 0.3288(6) 0.4551(5) 0.6736(4) 0.0504(14) Uani 1 1 d .
H2 H 0.2816 0.5039 0.6078 0.061 Uiso 1 1 calc R
C23 C 0.3021(5) 0.4696(5) 0.7749(4) 0.0496(13) Uani 1 1 d .
H3 H 0.2362 0.5281 0.7785 0.060 Uiso 1 1 calc R
C2 C 0.3723(5) 0.3983(5) 0.8692(4) 0.0463(13) Uani 1 1 d .
C1 C 0.2414(7) 0.4758(8) 0.9759(6) 0.085(3) Uani 1 1 d .
H5A H 0.2645 0.5614 0.9701 0.127 Uiso 1 1 calc R
H5B H 0.2300 0.4622 1.0495 0.127 Uiso 1 1 calc R
H5C H 0.1544 0.4555 0.9120 0.127 Uiso 1 1 calc R
C3 C 0.4743(6) 0.3167(6) 0.8666(5) 0.0531(13) Uani 1 1 d .
H6 H 0.5262 0.2711 0.9335 0.064 Uiso 1 1 calc R
C4 C 0.4994(6) 0.3023(5) 0.7650(5) 0.0483(12) Uani 1 1 d .
H7 H 0.5681 0.2468 0.7615 0.058 Uiso 1 1 calc R
C12 C 0.3706(4) 0.2821(4) 0.4731(4) 0.0317(9) Uani 1 1 d .
C13 C 0.2520(5) 0.2101(4) 0.4666(4) 0.0358(10) Uani 1 1 d .
C14 C 0.1876(4) 0.1451(4) 0.3656(4) 0.0349(10) Uani 1 1 d .
C15 C 0.0854(5) 0.1034(5) 0.5109(5) 0.0463(12) Uani 1 1 d .
H11 H 0.0328 0.0772 0.5549 0.056 Uiso 1 1 calc R
C16 C 0.1898(5) 0.1829(5) 0.5493(4) 0.0415(11) Uani 1 1 d .
H12 H 0.2202 0.2182 0.6242 0.050 Uiso 1 1 calc R
C25 C 0.2341(4) 0.1487(4) 0.2723(4) 0.0347(9) Uani 1 1 d .
C17 C 0.2882(6) 0.1286(6) 0.0979(5) 0.0525(13) Uani 1 1 d .
H14 H 0.2916 0.1106 0.0246 0.063 Uiso 1 1 calc R
C18 C 0.3805(5) 0.2023(5) 0.1754(4) 0.0425(11) Uani 1 1 d .
H15 H 0.4563 0.2405 0.1632 0.051 Uiso 1 1 calc R
C19 C 0.3512(4) 0.2167(4) 0.2790(4) 0.0313(9) Uani 1 1 d .
C11 C 0.4197(5) 0.2840(4) 0.3819(4) 0.0338(9) Uani 1 1 d .
N2 N 0.5355(4) 0.3557(4) 0.4070(4) 0.0375(9) Uani 1 1 d .
C6 C 0.6129(5) 0.3718(4) 0.3322(4) 0.0362(10) Uani 1 1 d .
C7 C 0.7335(5) 0.3073(5) 0.3524(4) 0.0423(11) Uani 1 1 d .
H20 H 0.7665 0.2527 0.4159 0.051 Uiso 1 1 calc R
C8 C 0.8072(6) 0.3215(5) 0.2804(5) 0.0443(12) Uani 1 1 d .
H21 H 0.8902 0.2765 0.2940 0.053 Uiso 1 1 calc R
C9 C 0.7583(5) 0.4025(4) 0.1880(4) 0.0385(10) Uani 1 1 d .
C10 C 0.9347(6) 0.3429(5) 0.1174(5) 0.0520(13) Uani 1 1 d .
H23A H 1.0080 0.3525 0.1941 0.078 Uiso 1 1 calc R
H23B H 0.9708 0.3669 0.0582 0.078 Uiso 1 1 calc R
H23C H 0.9050 0.2576 0.1058 0.078 Uiso 1 1 calc R
C21 C 0.6408(5) 0.4705(5) 0.1715(5) 0.0507(13) Uani 1 1 d .
H24 H 0.6089 0.5269 0.1095 0.061 Uiso 1 1 calc R
C20 C 0.5683(5) 0.4574(5) 0.2447(5) 0.0470(13) Uani 1 1 d .
H25 H 0.4891 0.5065 0.2348 0.056 Uiso 1 1 calc R
C26 C 0.9141(7) 0.1911(6) 0.7564(6) 0.0635(17) Uani 1 1 d .

loop_
_atom_site_aniso_label
_atom_site_aniso_U_11
_atom_site_aniso_U_22
_atom_site_aniso_U_33
_atom_site_aniso_U_23
_atom_site_aniso_U_13
_atom_site_aniso_U_12
As1 0.0485(3) 0.0525(3) 0.0394(3) -0.0091(2) 0.0164(2) -0.0186(3)
S1 0.0338(6) 0.0451(7) 0.0573(8) 0.0028(6) 0.0171(5) -0.0041(5)
S2 0.0472(7) 0.0490(7) 0.0434(7) -0.0109(6) 0.0130(5) -0.0096(6)
S3 0.0426(6) 0.0446(7) 0.0338(6) 0.0004(5) 0.0162(5) -0.0006(5)
F1 0.107(4) 0.074(3) 0.112(4) -0.044(3) 0.033(3) 0.012(2)
F2 0.098(4) 0.084(3) 0.188(6) -0.055(4) -0.074(4) 0.026(3)
F3 0.202(7) 0.100(4) 0.243(8) -0.068(5) 0.156(7) -0.089(5)
N1 0.044(2) 0.042(2) 0.0286(19) -0.0020(17) 0.0128(16) 0.0016(18)
O1 0.057(2) 0.107(4) 0.0299(17) 0.006(2) 0.0202(15) 0.019(2)
O2 0.0469(17) 0.053(2) 0.0460(18) 0.0106(19) 0.0252(15) 0.0044(18)
O4 0.106(4) 0.107(4) 0.078(3) -0.013(3) 0.069(3) -0.042(3)
O5 0.134(5) 0.084(3) 0.068(3) 0.005(3) -0.025(3) 0.044(4)
O6 0.061(2) 0.062(2) 0.083(3) -0.032(2) 0.045(2) -0.015(2)
C5 0.039(2) 0.044(3) 0.030(2) -0.003(2) 0.0096(19) -0.006(2)
C22 0.051(3) 0.066(4) 0.030(2) 0.004(2) 0.011(2) 0.015(3)
C23 0.044(3) 0.070(4) 0.036(3) -0.001(2) 0.015(2) 0.017(2)
C2 0.044(3) 0.065(4) 0.030(2) -0.004(2) 0.0137(19) -0.001(2)
C1 0.068(4) 0.144(8) 0.047(3) -0.005(4) 0.028(3) 0.027(4)
C3 0.057(3) 0.071(4) 0.034(3) 0.010(3) 0.021(2) 0.013(3)
C4 0.049(3) 0.054(3) 0.044(3) 0.006(2) 0.020(2) 0.012(2)
C12 0.030(2) 0.036(2) 0.027(2) 0.0041(18) 0.0092(17) 0.0015(17)
C13 0.037(2) 0.034(2) 0.037(2) 0.005(2) 0.0137(19) 0.0019(19)
C14 0.033(2) 0.033(2) 0.040(2) 0.007(2) 0.0152(19) 0.0069(19)
C15 0.040(3) 0.052(3) 0.053(3) 0.014(2) 0.024(2) 0.001(2)
C16 0.040(2) 0.051(3) 0.039(3) 0.007(2) 0.022(2) 0.003(2)
C25 0.034(2) 0.031(2) 0.037(2) 0.0031(19) 0.0109(18) 0.0023(18)
C17 0.057(3) 0.063(4) 0.040(3) -0.010(3) 0.021(2) -0.006(3)
C18 0.046(3) 0.047(3) 0.037(2) -0.002(2) 0.019(2) -0.004(2)
C19 0.030(2) 0.035(2) 0.028(2) 0.0009(18) 0.0088(17) 0.0008(18)
C11 0.038(2) 0.031(2) 0.033(2) 0.0038(19) 0.0149(19) -0.0007(18)
N2 0.037(2) 0.034(2) 0.044(2) 0.0043(17) 0.0190(18) -0.0054(16)
C6 0.039(2) 0.037(2) 0.035(2) 0.0019(19) 0.0171(19) -0.0077(19)
C7 0.047(3) 0.044(3) 0.036(2) 0.013(2) 0.015(2) 0.005(2)
C8 0.047(3) 0.042(3) 0.051(3) 0.009(2) 0.025(2) 0.008(2)
C9 0.040(2) 0.039(3) 0.041(2) 0.003(2) 0.0215(19) -0.004(2)
C10 0.054(3) 0.053(3) 0.057(3) 0.001(3) 0.031(3) 0.002(3)
C21 0.045(3) 0.060(3) 0.052(3) 0.022(3) 0.023(2) 0.005(2)
C20 0.038(2) 0.053(3) 0.055(3) 0.018(2) 0.024(2) 0.012(2)
C26 0.062(4) 0.048(3) 0.081(5) -0.010(3) 0.027(3) 0.004(3)

loop_
_atom_type_symbol
_atom_type_description
_atom_type_scat_dispersion_real
_atom_type_scat_dispersion_imag
_atom_type_scat_source
C C .0033 .0016 'International Tables Vol C Tables 4.2.6.8 and 6.1.1.4'
H H .0000 .0000 'International Tables Vol C Tables 4.2.6.8 and 6.1.1.4'
O O .0106 .0060 'International Tables Vol C Tables 4.2.6.8 and 6.1.1.4'
F F .0171 .0103 'International Tables Vol C Tables 4.2.6.8 and 6.1.1.4'
S S .1246 .1234 'International Tables Vol C Tables 4.2.6.8 and 6.1.1.4'
As As .0499 2.0058 'International Tables Vol C Tables 4.2.6.8 and 6.1.1.4'
N N .0061 .0033 'International Tables Vol C Tables 4.2.6.8 and 6.1.1.4'

loop_
_geom_angle_atom_site_label_1
_geom_angle_atom_site_label_2
_geom_angle_atom_site_label_3
_geom_angle
N2 As1 N1 85.89(17)
C15 S1 C14 90.9(2)
C17 S2 C25 91.0(2)
O4 S3 O5 114.8(4)
O4 S3 O6 114.9(3)
O5 S3 O6 114.2(4)
O4 S3 C26 102.3(3)
O5 S3 C26 104.4(4)
O6 S3 C26 104.1(3)
C12 N1 C5 125.2(4)
C12 N1 As1 114.4(3)
C5 N1 As1 120.4(3)
C2 O1 C1 118.1(5)
C9 O2 C10 118.3(4)
C22 C5 C4 122.6(5)
C22 C5 N1 119.2(4)
C4 C5 N1 118.1(4)
C5 C22 C23 119.2(5)
C5 C22 H2 120.4
C23 C22 H2 120.4
C2 C23 C22 119.2(5)
C2 C23 H3 120.4
C22 C23 H3 120.4
O1 C2 C23 124.0(5)
O1 C2 C3 115.3(4)
C23 C2 C3 120.7(4)
O1 C1 H5A 109.5
O1 C1 H5B 109.5
H5A C1 H5B 109.5
O1 C1 H5C 109.5
H5A C1 H5C 109.5
H5B C1 H5C 109.5
C4 C3 C2 119.5(5)
C4 C3 H6 120.2
C2 C3 H6 120.2
C5 C4 C3 118.5(5)
C5 C4 H7 120.7
C3 C4 H7 120.7
N1 C12 C11 112.6(4)
N1 C12 C13 126.1(4)
C11 C12 C13 121.3(4)
C14 C13 C12 116.5(4)
C14 C13 C16 110.8(4)
C12 C13 C16 132.5(4)
C13 C14 C25 122.6(4)
C13 C14 S1 111.9(3)
C25 C14 S1 125.3(4)
C16 C15 S1 113.0(4)
C16 C15 H11 123.5
S1 C15 H11 123.5
C15 C16 C13 113.4(5)
C15 C16 H12 123.3
C13 C16 H12 123.3
C19 C25 C14 121.1(4)
C19 C25 S2 112.2(3)
C14 C25 S2 126.7(4)
C18 C17 S2 113.8(4)
C18 C17 H14 123.1
S2 C17 H14 123.1
C17 C18 C19 112.3(5)
C17 C18 H15 123.8
C19 C18 H15 123.8
C25 C19 C11 117.5(4)
C25 C19 C18 110.7(4)
C11 C19 C18 131.8(4)
N2 C11 C12 111.9(4)
N2 C11 C19 127.2(4)
C12 C11 C19 120.9(4)
C11 N2 C6 124.7(4)
C11 N2 As1 115.2(3)
C6 N2 As1 120.0(3)
C7 C6 C20 120.5(4)
C7 C6 N2 120.0(4)
C20 C6 N2 119.3(4)
C6 C7 C8 120.2(4)
C6 C7 H20 119.9
C8 C7 H20 119.9
C7 C8 C9 119.4(5)
C7 C8 H21 120.3
C9 C8 H21 120.3
O2 C9 C21 116.3(4)
O2 C9 C8 123.8(4)
C21 C9 C8 119.9(4)
O2 C10 H23A 109.5
O2 C10 H23B 109.5
H23A C10 H23B 109.5
O2 C10 H23C 109.5
H23A C10 H23C 109.5
H23B C10 H23C 109.5
C9 C21 C20 120.6(5)
C9 C21 H24 119.7
C20 C21 H24 119.7
C6 C20 C21 119.2(5)
C6 C20 H25 120.4
C21 C20 H25 120.4
F2 C26 F1 109.3(6)
F2 C26 F3 107.4(7)
F1 C26 F3 102.8(5)
F2 C26 S3 113.9(5)
F1 C26 S3 113.1(5)
F3 C26 S3 109.7(5)

loop_
_geom_bond_atom_site_label_1
_geom_bond_atom_site_label_2
_geom_bond_distance
As1 N2 1.790(4)
As1 N1 1.798(4)
S1 C15 1.719(6)
S1 C14 1.731(5)
S2 C17 1.713(6)
S2 C25 1.722(5)
S3 O4 1.398(4)
S3 O5 1.406(5)
S3 O6 1.418(4)
S3 C26 1.808(6)
F1 C26 1.312(7)
F2 C26 1.257(8)
F3 C26 1.353(9)
N1 C12 1.372(6)
N1 C5 1.457(6)
O1 C2 1.366(6)
O1 C1 1.412(7)
O2 C9 1.363(5)
O2 C10 1.425(6)
C5 C22 1.362(7)
C5 C4 1.368(7)
C22 C23 1.399(7)
C22 H2 0.9500
C23 C2 1.375(7)
C23 H3 0.9500
C2 C3 1.394(8)
C1 H5A 0.9800
C1 H5B 0.9800
C1 H5C 0.9800
C3 C4 1.394(7)
C3 H6 0.9500
C4 H7 0.9500
C12 C11 1.408(6)
C12 C13 1.436(6)
C13 C14 1.384(7)
C13 C16 1.437(6)
C14 C25 1.416(7)
C15 C16 1.332(7)
C15 H11 0.9500
C16 H12 0.9500
C25 C19 1.399(6)
C17 C18 1.347(7)
C17 H14 0.9500
C18 C19 1.442(6)
C18 H15 0.9500
C19 C11 1.421(6)
C11 N2 1.369(6)
N2 C6 1.449(6)
C6 C7 1.374(7)
C6 C20 1.384(7)
C7 C8 1.385(7)
C7 H20 0.9500
C8 C9 1.394(7)
C8 H21 0.9500
C9 C21 1.376(7)
C10 H23A 0.9800
C10 H23B 0.9800
C10 H23C 0.9800
C21 C20 1.388(7)
C21 H24 0.9500
C20 H25 0.9500

loop_
_geom_torsion_atom_site_label_1
_geom_torsion_atom_site_label_2
_geom_torsion_atom_site_label_3
_geom_torsion_atom_site_label_4
_geom_torsion
N2 As1 N1 C12 0.5(3)
N2 As1 N1 C5 -179.7(4)
C12 N1 C5 C22 -83.9(6)
As1 N1 C5 C22 96.3(5)
C12 N1 C5 C4 98.6(6)
As1 N1 C5 C4 -81.1(5)
C4 C5 C22 C23 -3.8(8)
N1 C5 C22 C23 178.8(5)
C5 C22 C23 C2 0.4(9)
C1 O1 C2 C23 4.7(9)
C1 O1 C2 C3 -175.7(6)
C22 C23 C2 O1 -177.0(5)
C22 C23 C2 C3 3.3(9)
O1 C2 C3 C4 176.6(5)
C23 C2 C3 C4 -3.7(9)
C22 C5 C4 C3 3.4(8)
N1 C5 C4 C3 -179.2(5)
C2 C3 C4 C5 0.4(9)
C5 N1 C12 C11 179.5(4)
As1 N1 C12 C11 -0.8(5)
C5 N1 C12 C13 -1.5(7)
As1 N1 C12 C13 178.2(4)
N1 C12 C13 C14 179.9(4)
C11 C12 C13 C14 -1.2(6)
N1 C12 C13 C16 -5.8(8)
C11 C12 C13 C16 173.1(5)
C12 C13 C14 C25 -0.3(6)
C16 C13 C14 C25 -175.8(4)
C12 C13 C14 S1 175.1(3)
C16 C13 C14 S1 -0.4(5)
C15 S1 C14 C13 0.8(4)
C15 S1 C14 C25 176.1(4)
C14 S1 C15 C16 -1.1(4)
S1 C15 C16 C13 1.1(6)
C14 C13 C16 C15 -0.4(6)
C12 C13 C16 C15 -175.0(5)
C13 C14 C25 C19 1.6(7)
S1 C14 C25 C19 -173.2(3)
C13 C14 C25 S2 179.0(4)
S1 C14 C25 S2 4.2(6)
C17 S2 C25 C19 -0.6(4)
C17 S2 C25 C14 -178.2(5)
C25 S2 C17 C18 1.0(5)
S2 C17 C18 C19 -1.1(6)
C14 C25 C19 C11 -1.3(6)
S2 C25 C19 C11 -179.1(3)
C14 C25 C19 C18 177.9(4)
S2 C25 C19 C18 0.2(5)
C17 C18 C19 C25 0.6(6)
C17 C18 C19 C11 179.7(5)
N1 C12 C11 N2 0.7(5)
C13 C12 C11 N2 -178.4(4)
N1 C12 C11 C19 -179.5(4)
C13 C12 C11 C19 1.5(6)
C25 C19 C11 N2 179.7(5)
C18 C19 C11 N2 0.6(8)
C25 C19 C11 C12 -0.2(6)
C18 C19 C11 C12 -179.2(5)
C12 C11 N2 C6 177.4(4)
C19 C11 N2 C6 -2.4(7)
C12 C11 N2 As1 -0.3(5)
C19 C11 N2 As1 179.8(3)
N1 As1 N2 C11 -0.1(3)
N1 As1 N2 C6 -177.9(4)
C11 N2 C6 C7 -99.4(6)
As1 N2 C6 C7 78.2(5)
C11 N2 C6 C20 84.1(6)
As1 N2 C6 C20 -98.3(5)
C20 C6 C7 C8 -4.2(8)
N2 C6 C7 C8 179.4(5)
C6 C7 C8 C9 0.5(8)
C10 O2 C9 C21 -175.5(5)
C10 O2 C9 C8 3.1(7)
C7 C8 C9 O2 -176.2(5)
C7 C8 C9 C21 2.3(8)
O2 C9 C21 C20 177.2(5)
C8 C9 C21 C20 -1.4(8)
C7 C6 C20 C21 5.1(8)
N2 C6 C20 C21 -178.5(5)
C9 C21 C20 C6 -2.3(8)
O4 S3 C26 F2 61.2(7)
O5 S3 C26 F2 -178.8(7)
O6 S3 C26 F2 -58.7(7)
O4 S3 C26 F1 -64.3(6)
O5 S3 C26 F1 55.6(7)
O6 S3 C26 F1 175.7(5)
O4 S3 C26 F3 -178.4(6)
O5 S3 C26 F3 -58.4(6)
O6 S3 C26 F3 61.7(6)

loop_
_cod_related_entry_id
_cod_related_entry_database
_cod_related_entry_code
1 ChemSpider 30661191
